data_7008578
loop_
_publ_author_name
'Li, Sheng-Hui'
'Huang, Hai-Ping'
'Yu, Shu-Yan'
'Li, Yi-Zhi'
'Huang, Hui'
'Sei, Yoshihisa'
'Yamaguchi, Kentaro'

_publ_section_title
;
 Self-assembly of coordination molecular baskets as inorganic analogues
 of cyclotriveratrylenes (CTV).
;
_journal_issue 14
_journal_name_full 'Dalton transactions (Cambridge, England : 2003)'
_journal_page_first 2346
_journal_page_last 2348
_journal_paper_doi 10.1039/b504639d
_journal_year 2005
_chemical_formula_sum 'C102 H114 N18 O42 Pd3'
_chemical_formula_weight 2583.31
_chemical_name_systematic
;
?
;
_space_group_IT_number 2
_symmetry_cell_setting triclinic
_symmetry_space_group_name_Hall '-P 1'
_symmetry_space_group_name_H-M 'P -1'
_atom_sites_solution_hydrogens geom
_atom_sites_solution_primary direct
_atom_sites_solution_secondary difmap
_audit_creation_method SHELXL-97
_cell_angle_alpha 103.37(3)
_cell_angle_beta 91.54(3)
_cell_angle_gamma 105.97(3)
_cell_formula_units_Z 2
_cell_length_a 17.182(3)
_cell_length_b 17.856(4)
_cell_length_c 23.319(5)
_cell_measurement_reflns_used 1585
_cell_measurement_temperature 293(2)
_cell_measurement_theta_max 26
_cell_measurement_theta_min 1.2
_cell_volume 6660(3)
_computing_cell_refinement SMART
_computing_data_collection 'SMART(Bruker, 2000)'
_computing_data_reduction 'SAINT(Bruker, 2000)'
_computing_molecular_graphics SHELXTL
_computing_publication_material SHELXTL
_computing_structure_refinement SHELXTL
_computing_structure_solution 'SHELXTL(Bruker, 2000)'
_diffrn_ambient_temperature 293(2)
_diffrn_measured_fraction_theta_full 1.000
_diffrn_measured_fraction_theta_max 1.000
_diffrn_measurement_device_type 'Bruker Smart Apex CCD area detector'
_diffrn_measurement_method 'phi and omega scans'
_diffrn_radiation_monochromator graphite
_diffrn_radiation_source 'sealed tube'
_diffrn_radiation_type MoK\a
_diffrn_radiation_wavelength 0.71073
_diffrn_reflns_av_R_equivalents 0.0237
_diffrn_reflns_av_sigmaI/netI 0.0634
_diffrn_reflns_limit_h_max 21
_diffrn_reflns_limit_h_min -21
_diffrn_reflns_limit_k_max 21
_diffrn_reflns_limit_k_min -22
_diffrn_reflns_limit_l_max 28
_diffrn_reflns_limit_l_min -28
_diffrn_reflns_number 47324
_diffrn_reflns_theta_full 26.00
_diffrn_reflns_theta_max 26.00
_diffrn_reflns_theta_min 0.90
_exptl_absorpt_coefficient_mu 0.482
_exptl_absorpt_correction_T_max 0.888
_exptl_absorpt_correction_T_min 0.863
_exptl_absorpt_correction_type multi-scan
_exptl_absorpt_process_details 'SADABAS(Bruker, 2000)'
_exptl_crystal_colour yellow
_exptl_crystal_density_diffrn 1.288
_exptl_crystal_density_method 'not measured'
_exptl_crystal_description block
_exptl_crystal_F_000 2652
_exptl_crystal_size_max 0.30
_exptl_crystal_size_mid 0.26
_exptl_crystal_size_min 0.24
_refine_diff_density_max 0.472
_refine_diff_density_min -0.834
_refine_diff_density_rms 0.061
_refine_ls_extinction_method none
_refine_ls_goodness_of_fit_ref 1.030
_refine_ls_hydrogen_treatment constr
_refine_ls_matrix_type fullcycle
_refine_ls_number_parameters 1585
_refine_ls_number_reflns 26159
_refine_ls_number_restraints 0
_refine_ls_restrained_S_all 1.030
_refine_ls_R_factor_all 0.0874
_refine_ls_R_factor_gt 0.0558
_refine_ls_shift/su_max 0.000
_refine_ls_shift/su_mean 0.000
_refine_ls_structure_factor_coef Fsqd
_refine_ls_weighting_details 'calc w=1/[\s^2^(Fo^2^)+(0.05P)^2^+1.88P] where P=(Fo^2^+2Fc^2^)/3'
_refine_ls_weighting_scheme calc
_refine_ls_wR_factor_gt 0.1092
_refine_ls_wR_factor_ref 0.1159
_reflns_number_gt 18658
_reflns_number_total 26159
_reflns_threshold_expression >2sigma(I)
_cod_data_source_file b504639d.txt
_cod_data_source_block 1a
_cod_depositor_comments
;
The following automatic conversions were performed:
'_symmetry_cell_setting' value 'Triclinic' changed to 'triclinic'
according to '/home/saulius/struct/CIF-dictionaries/cif_core.dic'
dictionary named 'cif_core.dic' version 2.4.1 from 2010-06-29.

Automatic conversion script
Id: cif_fix_enum 1527 2010-12-29 10:47:43Z saulius 
;
_cod_original_sg_symbol_H-M 'P-1 '
_cod_database_code 7008578

loop_
_symmetry_equiv_pos_as_xyz
'x, y, z'
'-x, -y, -z'

loop_
_atom_site_label
_atom_site_type_symbol
_atom_site_fract_x
_atom_site_fract_y
_atom_site_fract_z
_atom_site_U_iso_or_equiv
_atom_site_adp_type
_atom_site_occupancy
_atom_site_symmetry_multiplicity
_atom_site_calc_flag
_atom_site_refinement_flags
_atom_site_disorder_assembly
_atom_site_disorder_group
Pd1 Pd 0.402337(18) -0.132419(18) 0.071602(13) 0.04850(8) Uani 1 1 d . . .
Pd2 Pd 0.293050(18) -0.118526(18) 0.389062(13) 0.04836(8) Uani 1 1 d . . .
Pd3 Pd -0.000015(17) -0.070190(17) 0.157215(13) 0.04622(7) Uani 1 1 d . . .
C1 C 0.3247(2) -0.0416(2) 0.00028(17) 0.0536(10) Uani 1 1 d . . .
H1 H 0.2827 -0.0886 -0.0147 0.064 Uiso 1 1 d R . .
C2 C 0.3219(2) 0.0290(2) -0.01417(16) 0.0520(9) Uani 1 1 d . . .
H2 H 0.2782 0.0294 -0.0383 0.062 Uiso 1 1 calc R . .
C3 C 0.3858(2) 0.0997(2) 0.00805(15) 0.0436(8) Uani 1 1 d . . .
H3 H 0.3852 0.1470 -0.0019 0.052 Uiso 1 1 calc R . .
C4 C 0.4510(2) 0.09847(19) 0.04550(15) 0.0426(8) Uani 1 1 d . . .
C5 C 0.5155(3) 0.1658(3) 0.06767(19) 0.0602(10) Uani 1 1 d . . .
C6 C 0.5813(2) 0.1628(2) 0.10494(18) 0.0550(9) Uani 1 1 d . . .
C7 C 0.5767(3) 0.0926(2) 0.11689(17) 0.0569(10) Uani 1 1 d . . .
C8 C 0.6436(2) 0.0821(3) 0.14898(17) 0.0577(11) Uani 1 1 d . . .
H8 H 0.6894 0.1255 0.1634 0.069 Uiso 1 1 calc R . .
C9 C 0.6406(2) 0.0082(2) 0.15871(15) 0.0482(9) Uani 1 1 d . . .
H9 H 0.6843 0.0021 0.1797 0.058 Uiso 1 1 calc R . .
C10 C 0.5721(2) -0.0577(2) 0.13722(15) 0.0437(8) Uani 1 1 d . . .
H10 H 0.5701 -0.1073 0.1443 0.052 Uiso 1 1 calc R . .
C11 C 0.5098(2) 0.0248(2) 0.09626(14) 0.0429(8) Uani 1 1 d . . .
C12 C 0.4527(2) 0.0281(2) 0.05960(15) 0.0460(8) Uani 1 1 d . . .
C13 C 0.5122(2) 0.3027(2) 0.09788(15) 0.0437(8) Uani 1 1 d . . .
H13A H 0.5662 0.3355 0.1153 0.052 Uiso 1 1 calc R . .
H13B H 0.4804 0.2850 0.1286 0.052 Uiso 1 1 calc R . .
C14 C 0.4707(2) 0.3476(2) 0.06505(16) 0.0520(9) Uani 1 1 d . . .
H14A H 0.4535 0.3873 0.0936 0.062 Uiso 1 1 d R . .
H14B H 0.4244 0.3154 0.0368 0.062 Uiso 1 1 d R . .
C15 C 0.5727(2) 0.4698(2) 0.07213(17) 0.0540(9) Uani 1 1 d . . .
H15A H 0.5280 0.4926 0.0807 0.065 Uiso 1 1 d R . .
H15B H 0.5942 0.4635 0.1091 0.065 Uiso 1 1 d R . .
C16 C 0.6387(2) 0.52750(19) 0.04849(14) 0.0403(7) Uani 1 1 d . . .
H16A H 0.6224 0.5256 0.0079 0.048 Uiso 1 1 calc R . .
H16B H 0.6478 0.5820 0.0722 0.048 Uiso 1 1 calc R . .
C17 C 0.7762(2) 0.5487(2) 0.04709(19) 0.0617(11) Uani 1 1 d . . .
H17A H 0.7723 0.5951 0.0335 0.074 Uiso 1 1 calc R . .
H17B H 0.8099 0.5213 0.0227 0.074 Uiso 1 1 calc R . .
C18 C 0.8024(3) 0.5685(3) 0.11085(18) 0.0624(11) Uani 1 1 d . . .
H18A H 0.8487 0.6163 0.1206 0.075 Uiso 1 1 calc R . .
H18B H 0.7586 0.5806 0.1332 0.075 Uiso 1 1 calc R . .
C19 C 0.8306(3) 0.5188(2) 0.18681(18) 0.0601(10) Uani 1 1 d . . .
H19A H 0.7885 0.5413 0.2035 0.072 Uiso 1 1 calc R . .
H19B H 0.8826 0.5580 0.2025 0.072 Uiso 1 1 calc R . .
C20 C 0.8260(2) 0.4444(2) 0.20836(19) 0.0541(9) Uani 1 1 d . . .
H20A H 0.8672 0.4199 0.1923 0.065 Uiso 1 1 calc R . .
H20B H 0.8346 0.4578 0.2512 0.065 Uiso 1 1 calc R . .
C21 C 0.7317(2) 0.3122(2) 0.20246(16) 0.0511(9) Uani 1 1 d . . .
H21A H 0.7454 0.3204 0.2445 0.061 Uiso 1 1 calc R . .
H21B H 0.7665 0.2833 0.1811 0.061 Uiso 1 1 calc R . .
C22 C 0.6436(2) 0.2624(3) 0.18601(17) 0.0632(12) Uani 1 1 d . . .
H22A H 0.6292 0.2201 0.2069 0.076 Uiso 1 1 calc R . .
H22B H 0.6071 0.2957 0.1946 0.076 Uiso 1 1 calc R . .
C23 C 0.4784(2) -0.0784(2) 0.38806(17) 0.0580(11) Uani 1 1 d . . .
H23 H 0.4718 -0.1299 0.3646 0.070 Uiso 1 1 calc R . .
C24 C 0.5571(2) -0.0249(2) 0.40438(16) 0.0506(9) Uani 1 1 d . . .
H24 H 0.6025 -0.0411 0.3925 0.061 Uiso 1 1 calc R . .
C25 C 0.5662(2) 0.0523(2) 0.43839(14) 0.0456(9) Uani 1 1 d . . .
H25 H 0.6180 0.0884 0.4487 0.055 Uiso 1 1 calc R . .
C26 C 0.49828(18) 0.07647(18) 0.45734(14) 0.0350(7) Uani 1 1 d . . .
C27 C 0.5015(2) 0.15515(19) 0.49291(14) 0.0392(7) Uani 1 1 d . . .
C28 C 0.4333(2) 0.1717(2) 0.51110(15) 0.0440(8) Uani 1 1 d . . .
C29 C 0.3577(2) 0.1175(2) 0.49166(15) 0.0396(7) Uani 1 1 d . . .
C30 C 0.2860(2) 0.1337(2) 0.50807(17) 0.0525(10) Uani 1 1 d . . .
H30 H 0.2878 0.1844 0.5309 0.063 Uiso 1 1 calc R . .
C31 C 0.2116(2) 0.0757(2) 0.49113(14) 0.0413(8) Uani 1 1 d . . .
H31 H 0.1643 0.0886 0.5019 0.050 Uiso 1 1 calc R . .
C32 C 0.2065(2) -0.0025(3) 0.45782(16) 0.0506(9) Uani 1 1 d . . .
H32 H 0.1569 -0.0423 0.4479 0.061 Uiso 1 1 calc R . .
C33 C 0.3526(2) 0.0387(2) 0.45645(15) 0.0428(8) Uani 1 1 d . . .
C34 C 0.4198(2) 0.0215(2) 0.44009(16) 0.0447(8) Uani 1 1 d . . .
C35 C 0.5886(3) 0.2832(3) 0.4905(2) 0.0650(12) Uani 1 1 d . . .
H35A H 0.5863 0.3246 0.5251 0.078 Uiso 1 1 calc R . .
H35B H 0.5480 0.2801 0.4597 0.078 Uiso 1 1 calc R . .
C36 C 0.6733(2) 0.3007(2) 0.46923(18) 0.0562(10) Uani 1 1 d . . .
H36A H 0.6784 0.2540 0.4404 0.067 Uiso 1 1 calc R . .
H36B H 0.6826 0.3453 0.4506 0.067 Uiso 1 1 calc R . .
C37 C 0.8097(2) 0.3808(2) 0.51737(17) 0.0491(9) Uani 1 1 d . . .
H37A H 0.8509 0.3736 0.5431 0.059 Uiso 1 1 calc R . .
H37B H 0.8264 0.3728 0.4775 0.059 Uiso 1 1 calc R . .
C38 C 0.8025(2) 0.4638(2) 0.53772(16) 0.0522(9) Uani 1 1 d . . .
H38A H 0.8517 0.5020 0.5312 0.063 Uiso 1 1 calc R . .
H38B H 0.7572 0.4690 0.5148 0.063 Uiso 1 1 calc R . .
C39 C 0.7765(2) 0.5724(2) 0.61261(15) 0.0453(8) Uani 1 1 d . . .
H39A H 0.8259 0.6130 0.6095 0.054 Uiso 1 1 calc R . .
H39B H 0.7332 0.5740 0.5858 0.054 Uiso 1 1 calc R . .
C40 C 0.7541(2) 0.5852(3) 0.67395(16) 0.0599(11) Uani 1 1 d . . .
H40A H 0.7521 0.6397 0.6902 0.072 Uiso 1 1 calc R . .
H40B H 0.7896 0.5711 0.7001 0.072 Uiso 1 1 calc R . .
C41 C 0.6049(2) 0.5226(2) 0.63520(18) 0.0544(10) Uani 1 1 d . . .
H41A H 0.6098 0.5084 0.5930 0.065 Uiso 1 1 calc R . .
H41B H 0.6040 0.5782 0.6452 0.065 Uiso 1 1 calc R . .
C42 C 0.5244(2) 0.4739(3) 0.64459(18) 0.0627(12) Uani 1 1 d . . .
H42A H 0.5211 0.4758 0.6863 0.075 Uiso 1 1 calc R . .
H42B H 0.4823 0.4944 0.6313 0.075 Uiso 1 1 calc R . .
C43 C 0.4584(2) 0.3486(2) 0.63278(16) 0.0471(9) Uani 1 1 d . . .
H43A H 0.4619 0.3593 0.6756 0.057 Uiso 1 1 d R . .
H43B H 0.4073 0.3550 0.6192 0.057 Uiso 1 1 d R . .
C44 C 0.4513(2) 0.2610(2) 0.60542(17) 0.0592(11) Uani 1 1 d . . .
H44A H 0.5014 0.2490 0.6141 0.071 Uiso 1 1 calc R . .
H44B H 0.4071 0.2261 0.6204 0.071 Uiso 1 1 calc R . .
C45 C -0.0266(2) 0.0305(2) 0.27518(15) 0.0558(10) Uani 1 1 d . . .
H45 H -0.0452 -0.0167 0.2876 0.067 Uiso 1 1 calc R . .
C46 C -0.0215(2) 0.1049(2) 0.31411(15) 0.0458(8) Uani 1 1 d . . .
H46 H -0.0378 0.1074 0.3521 0.055 Uiso 1 1 calc R . .
C47 C 0.0080(2) 0.1747(2) 0.29517(16) 0.0494(9) Uani 1 1 d . . .
H47 H 0.0122 0.2244 0.3207 0.059 Uiso 1 1 calc R . .
C48 C 0.0318(2) 0.1709(2) 0.23717(17) 0.0494(9) Uani 1 1 d . . .
C49 C 0.06371(18) 0.24106(19) 0.21402(14) 0.0351(7) Uani 1 1 d . . .
C50 C 0.0867(2) 0.2307(2) 0.15758(17) 0.0475(8) Uani 1 1 d . . .
C51 C 0.08483(18) 0.1569(2) 0.12307(13) 0.0370(7) Uani 1 1 d . . .
C52 C 0.1083(2) 0.1459(2) 0.06655(15) 0.0524(10) Uani 1 1 d . . .
H52 H 0.1274 0.1903 0.0509 0.063 Uiso 1 1 calc R . .
C53 C 0.1041(2) 0.0701(2) 0.03244(16) 0.0494(9) Uani 1 1 d . . .
H53 H 0.1231 0.0639 -0.0048 0.059 Uiso 1 1 calc R . .
C54 C 0.0709(2) 0.0026(2) 0.05458(16) 0.0561(10) Uani 1 1 d . . .
H54 H 0.0644 -0.0489 0.0311 0.067 Uiso 1 1 calc R . .
C55 C 0.0556(2) 0.0896(2) 0.14605(16) 0.0484(8) Uani 1 1 d . . .
C56 C 0.0252(2) 0.0977(2) 0.20008(15) 0.0433(8) Uani 1 1 d . . .
C57 C -0.0131(2) 0.3327(2) 0.24738(17) 0.0518(9) Uani 1 1 d . . .
H57A H -0.0552 0.2945 0.2614 0.062 Uiso 1 1 calc R . .
H57B H -0.0300 0.3315 0.2071 0.062 Uiso 1 1 calc R . .
C58 C 0.0021(2) 0.4133(2) 0.28560(19) 0.0529(9) Uani 1 1 d . . .
H58A H -0.0490 0.4227 0.2969 0.063 Uiso 1 1 calc R . .
H58B H 0.0355 0.4187 0.3213 0.063 Uiso 1 1 calc R . .
C59 C 0.0654(2) 0.5492(2) 0.29611(19) 0.0513(9) Uani 1 1 d . . .
H59A H 0.0954 0.5488 0.3318 0.062 Uiso 1 1 calc R . .
H59B H 0.0175 0.5656 0.3073 0.062 Uiso 1 1 calc R . .
C60 C 0.1170(2) 0.6071(2) 0.26657(15) 0.0456(8) Uani 1 1 d . . .
H60A H 0.1448 0.6567 0.2955 0.055 Uiso 1 1 calc R . .
H60B H 0.1575 0.5849 0.2467 0.055 Uiso 1 1 calc R . .
C61 C 0.1093(2) 0.6865(2) 0.19929(16) 0.0562(10) Uani 1 1 d . . .
H61A H 0.1560 0.7196 0.2268 0.067 Uiso 1 1 calc R . .
H61B H 0.0748 0.7201 0.1949 0.067 Uiso 1 1 calc R . .
C62 C 0.1400(2) 0.6557(2) 0.13642(16) 0.0497(9) Uani 1 1 d . . .
H62A H 0.1706 0.7020 0.1234 0.060 Uiso 1 1 d R . .
H62B H 0.0968 0.6236 0.1056 0.060 Uiso 1 1 d R . .
C63 C 0.2049(2) 0.5789(2) 0.08879(17) 0.0499(9) Uani 1 1 d . . .
H63A H 0.2497 0.6172 0.0771 0.060 Uiso 1 1 d R . .
H63B H 0.1609 0.5581 0.0573 0.060 Uiso 1 1 d R . .
C64 C 0.24480(18) 0.5236(2) 0.10909(14) 0.0373(7) Uani 1 1 d . . .
H64A H 0.2845 0.5115 0.0824 0.045 Uiso 1 1 calc R . .
H64B H 0.2726 0.5490 0.1484 0.045 Uiso 1 1 calc R . .
C65 C 0.2209(2) 0.4000(2) 0.12880(16) 0.0534(10) Uani 1 1 d . . .
H65A H 0.2754 0.4310 0.1463 0.064 Uiso 1 1 calc R . .
H65B H 0.2258 0.3592 0.0946 0.064 Uiso 1 1 calc R . .
C66 C 0.17671(19) 0.3589(2) 0.17317(14) 0.0417(8) Uani 1 1 d . . .
H66A H 0.2115 0.3372 0.1940 0.050 Uiso 1 1 calc R . .
H66B H 0.1549 0.3948 0.2016 0.050 Uiso 1 1 calc R . .
C67 C 0.4616(2) -0.2665(3) 0.08839(16) 0.0535(9) Uani 1 1 d . . .
H67 H 0.4841 -0.2613 0.0532 0.064 Uiso 1 1 calc R . .
C68 C 0.46616(19) -0.3309(2) 0.11128(14) 0.0410(8) Uani 1 1 d . . .
H68 H 0.4899 -0.3688 0.0909 0.049 Uiso 1 1 calc R . .
C69 C 0.4351(2) -0.3378(2) 0.16443(15) 0.0498(9) Uani 1 1 d . . .
H69 H 0.4390 -0.3794 0.1810 0.060 Uiso 1 1 calc R . .
C70 C 0.3975(2) -0.2804(2) 0.19292(15) 0.0486(9) Uani 1 1 d . . .
C71 C 0.3679(2) -0.2822(2) 0.25012(15) 0.0416(8) Uani 1 1 d . . .
C72 C 0.3612(2) -0.3486(2) 0.27432(16) 0.0488(9) Uani 1 1 d . . .
H72 H 0.3771 -0.3922 0.2536 0.059 Uiso 1 1 calc R . .
C73 C 0.3308(2) -0.3496(2) 0.32924(16) 0.0514(9) Uani 1 1 d . . .
H73 H 0.3257 -0.3940 0.3448 0.062 Uiso 1 1 calc R . .
C74 C 0.3083(2) -0.2837(2) 0.36035(15) 0.0464(8) Uani 1 1 d . . .
H74 H 0.2879 -0.2839 0.3969 0.056 Uiso 1 1 calc R . .
C75 C 0.3463(2) -0.2169(2) 0.28195(15) 0.0418(8) Uani 1 1 d . . .
C76 C 0.3431(2) -0.1521(2) 0.25660(15) 0.0404(8) Uani 1 1 d . . .
H76 H 0.3256 -0.1097 0.2775 0.049 Uiso 1 1 calc R . .
C77 C 0.3665(2) -0.1541(2) 0.20031(15) 0.0439(8) Uani 1 1 d . . .
H77 H 0.3643 -0.1128 0.1828 0.053 Uiso 1 1 calc R . .
C78 C 0.3936(2) -0.2173(2) 0.16952(15) 0.0433(8) Uani 1 1 d . . .
C79 C 0.1470(2) -0.2268(2) 0.41483(16) 0.0499(9) Uani 1 1 d . . .
H79 H 0.1847 -0.2316 0.4421 0.060 Uiso 1 1 calc R . .
C80 C 0.0680(3) -0.2706(2) 0.41219(16) 0.0552(10) Uani 1 1 d . . .
H80 H 0.0520 -0.3038 0.4378 0.066 Uiso 1 1 calc R . .
C81 C 0.0107(2) -0.2651(2) 0.37033(18) 0.0596(11) Uani 1 1 d . . .
H81 H -0.0437 -0.2942 0.3681 0.072 Uiso 1 1 calc R . .
C82 C 0.0361(2) -0.2161(2) 0.33291(14) 0.0403(7) Uani 1 1 d . . .
C83 C -0.0184(2) -0.2127(2) 0.28538(15) 0.0448(8) Uani 1 1 d . . .
C84 C -0.0987(2) -0.2593(2) 0.27393(16) 0.0527(10) Uani 1 1 d . . .
H84 H -0.1183 -0.2976 0.2951 0.063 Uiso 1 1 calc R . .
C85 C -0.1499(2) -0.2497(2) 0.23144(15) 0.0525(10) Uani 1 1 d . . .
H85 H -0.2039 -0.2811 0.2242 0.063 Uiso 1 1 calc R . .
C86 C -0.1197(2) -0.1916(3) 0.19899(17) 0.0534(9) Uani 1 1 d . . .
H86 H -0.1536 -0.1857 0.1696 0.064 Uiso 1 1 calc R . .
C87 C 0.0107(2) -0.1547(2) 0.25383(17) 0.0465(9) Uani 1 1 d . . .
C88 C 0.0950(2) -0.1055(2) 0.26127(15) 0.0555(11) Uani 1 1 d . . .
H88 H 0.1128 -0.0679 0.2392 0.067 Uiso 1 1 calc R . .
C89 C 0.14737(19) -0.1163(2) 0.30200(13) 0.0383(8) Uani 1 1 d . . .
H89 H 0.2024 -0.0885 0.3064 0.046 Uiso 1 1 calc R . .
C90 C 0.1161(2) -0.1708(2) 0.33725(14) 0.0398(7) Uani 1 1 d . . .
C91 C -0.0682(2) -0.2093(3) 0.06139(17) 0.0550(10) Uani 1 1 d . . .
H91 H -0.1165 -0.1986 0.0723 0.066 Uiso 1 1 calc R . .
C92 C -0.0693(2) -0.2694(2) 0.01124(17) 0.0574(11) Uani 1 1 d . . .
H92 H -0.1182 -0.3013 -0.0103 0.069 Uiso 1 1 calc R . .
C93 C 0.0051(2) -0.28147(19) -0.00646(14) 0.0403(8) Uani 1 1 d . . .
H93 H 0.0059 -0.3174 -0.0422 0.048 Uiso 1 1 calc R . .
C94 C 0.0751(2) -0.2413(2) 0.02805(15) 0.0451(8) Uani 1 1 d . . .
C95 C 0.1509(2) -0.2550(2) 0.01285(15) 0.0394(7) Uani 1 1 d . . .
C96 C 0.1574(2) -0.3235(2) -0.03339(15) 0.0460(8) Uani 1 1 d . . .
H96 H 0.1108 -0.3602 -0.0552 0.055 Uiso 1 1 calc R . .
C97 C 0.2326(2) -0.3334(2) -0.04456(14) 0.0417(8) Uani 1 1 d . . .
H97 H 0.2365 -0.3767 -0.0743 0.050 Uiso 1 1 calc R . .
C98 C 0.30269(19) -0.2799(2) -0.01218(13) 0.0405(8) Uani 1 1 d . . .
H98 H 0.3532 -0.2874 -0.0199 0.049 Uiso 1 1 calc R . .
C99 C 0.2230(2) -0.2038(2) 0.04360(14) 0.0381(7) Uani 1 1 d . . .
C100 C 0.2206(2) -0.1417(2) 0.09087(18) 0.0502(9) Uani 1 1 d . . .
H100 H 0.2689 -0.1073 0.1119 0.060 Uiso 1 1 calc R . .
C101 C 0.1481(2) -0.1300(2) 0.10715(15) 0.0491(9) Uani 1 1 d . . .
H101 H 0.1477 -0.0885 0.1396 0.059 Uiso 1 1 calc R . .
C102 C 0.07472(18) -0.17935(19) 0.07582(13) 0.0334(6) Uani 1 1 d . . .
N1 N 0.3888(2) -0.0434(2) 0.03731(14) 0.0555(8) Uani 1 1 d . . .
N2 N 0.50638(19) -0.0490(2) 0.10484(14) 0.0536(8) Uani 1 1 d . . .
N3 N 0.41106(18) -0.05556(18) 0.40635(13) 0.0452(7) Uani 1 1 d . . .
N4 N 0.27892(18) -0.01798(18) 0.44028(13) 0.0462(7) Uani 1 1 d . . .
N5 N -0.00422(19) 0.02704(19) 0.21939(14) 0.0513(7) Uani 1 1 d . . .
N6 N 0.0473(2) 0.01357(19) 0.11287(14) 0.0505(7) Uani 1 1 d . . .
N7 N 0.4254(2) -0.21142(18) 0.11585(13) 0.0495(8) Uani 1 1 d . . .
N8 N 0.31618(17) -0.21690(16) 0.33674(12) 0.0458(7) Uani 1 1 d . . .
N9 N 0.17340(18) -0.17587(19) 0.37886(13) 0.0496(8) Uani 1 1 d . . .
N10 N -0.04052(18) -0.14397(18) 0.21065(13) 0.0456(7) Uani 1 1 d . . .
N11 N 0.00321(18) -0.1657(2) 0.09480(13) 0.0496(7) Uani 1 1 d . . .
N12 N 0.29699(17) -0.21488(18) 0.03187(12) 0.0437(7) Uani 1 1 d . . .
N13 N 0.29230(19) 0.24746(19) 0.94986(15) 0.0523(8) Uani 1 1 d . . .
N14 N 0.86752(19) 0.1026(2) 0.11896(14) 0.0492(7) Uani 1 1 d . . .
N15 N 0.0783(2) 0.1166(2) 0.58949(15) 0.0623(10) Uani 1 1 d . . .
N16 N 0.5088(2) 0.1189(2) 0.29330(14) 0.0560(8) Uani 1 1 d . . .
N17 N 0.17769(19) 0.5583(2) 0.62932(13) 0.0499(7) Uani 1 1 d . . .
N18 N 0.2170(2) 0.1401(2) 0.28511(16) 0.0545(8) Uani 1 1 d . . .
O1 O 0.51548(17) 0.23614(17) 0.05146(12) 0.0572(7) Uani 1 1 d . . .
O2 O 0.54141(16) 0.39493(16) 0.03635(12) 0.0556(6) Uani 1 1 d . . .
O3 O 0.71015(15) 0.50393(15) 0.05129(11) 0.0503(6) Uani 1 1 d . . .
O4 O 0.82263(16) 0.50902(16) 0.12718(12) 0.0548(6) Uani 1 1 d . . .
O5 O 0.74617(15) 0.39026(15) 0.18824(11) 0.0518(6) Uani 1 1 d . . .
O6 O 0.64147(17) 0.23173(19) 0.12726(12) 0.0656(8) Uani 1 1 d . . .
O7 O 0.57548(15) 0.20445(17) 0.50532(11) 0.0523(6) Uani 1 1 d . . .
O8 O 0.72984(18) 0.31990(17) 0.51802(11) 0.0586(7) Uani 1 1 d . . .
O9 O 0.79071(14) 0.48104(17) 0.59713(11) 0.0519(6) Uani 1 1 d . . .
O10 O 0.66515(18) 0.52117(18) 0.65898(13) 0.0618(7) Uani 1 1 d . . .
O11 O 0.51469(16) 0.40008(16) 0.61420(12) 0.0552(6) Uani 1 1 d . . .
O12 O 0.43564(16) 0.25117(15) 0.54443(11) 0.0546(7) Uani 1 1 d . . .
O13 O 0.06347(15) 0.31363(15) 0.25011(11) 0.0531(7) Uani 1 1 d . . .
O14 O 0.04047(14) 0.46769(14) 0.25622(10) 0.0426(5) Uani 1 1 d . . .
O15 O 0.06435(16) 0.62216(17) 0.22434(13) 0.0620(7) Uani 1 1 d . . .
O16 O 0.19123(15) 0.61736(15) 0.15334(10) 0.0483(6) Uani 1 1 d . . .
O17 O 0.18285(14) 0.45076(16) 0.10981(11) 0.0482(6) Uani 1 1 d . . .
O18 O 0.11704(15) 0.29990(14) 0.13659(10) 0.0462(6) Uani 1 1 d . . .
O19 O 0.26535(15) 0.24646(16) 0.99846(11) 0.0570(7) Uani 1 1 d . . .
O20 O 0.25733(17) 0.26793(17) 0.91238(13) 0.0635(8) Uani 1 1 d . . .
O21 O 0.35588(17) 0.22956(16) 0.94021(12) 0.0586(7) Uani 1 1 d . . .
O22 O 0.84531(15) 0.13178(18) 0.16645(11) 0.0554(7) Uani 1 1 d . . .
O23 O 0.87324(16) 0.03222(18) 0.10814(12) 0.0555(7) Uani 1 1 d . . .
O24 O 0.88436(13) 0.13834(14) 0.07830(10) 0.0414(5) Uani 1 1 d . . .
O25 O 0.1410(2) 0.13667(18) 0.62505(13) 0.0771(10) Uani 1 1 d . . .
O26 O 0.01475(15) 0.05919(16) 0.58789(10) 0.0488(6) Uani 1 1 d . . .
O27 O 0.08510(15) 0.15626(17) 0.55096(11) 0.0519(6) Uani 1 1 d . . .
O28 O 0.45512(16) 0.05707(15) 0.27026(12) 0.0529(6) Uani 1 1 d . . .
O29 O 0.57849(16) 0.11893(16) 0.30635(12) 0.0586(7) Uani 1 1 d . . .
O30 O 0.49238(18) 0.1848(2) 0.30311(13) 0.0726(9) Uani 1 1 d . . .
O31 O 0.17378(13) 0.62944(13) 0.64203(9) 0.0380(5) Uani 1 1 d . . .
O32 O 0.11485(18) 0.50115(19) 0.61450(13) 0.0754(10) Uani 1 1 d . . .
O33 O 0.25029(18) 0.55551(19) 0.63118(12) 0.0626(7) Uani 1 1 d . . .
O34 O 0.21820(16) 0.13605(19) 0.33580(12) 0.0612(7) Uani 1 1 d . . .
O35 O 0.20275(17) 0.08046(19) 0.23811(12) 0.0615(7) Uani 1 1 d . . .
O36 O 0.23146(17) 0.20890(18) 0.26921(14) 0.0685(8) Uani 1 1 d . . .
O37 O 0.6635(5) 0.5374(6) 0.4772(4) 0.061(2) Uani 0.30 1 d P . .
H37F H 0.7047 0.5776 0.4910 0.073 Uiso 0.30 1 d PR . .
H37E H 0.6747 0.5076 0.4464 0.073 Uiso 0.30 1 d PR . .
O38 O 0.4896(5) 0.3478(6) 0.3993(4) 0.061(2) Uani 0.30 1 d P . .
H38F H 0.4903 0.3053 0.3740 0.073 Uiso 0.30 1 d PR . .
H38D H 0.4587 0.3353 0.4256 0.092 Uiso 0.30 1 d PR . .
O39 O 0.6354(4) 0.4727(4) 0.2631(3) 0.0573(18) Uani 0.40 1 d P . .
H39D H 0.6080 0.4562 0.2898 0.069 Uiso 0.40 1 d PR . .
H39F H 0.6398 0.5224 0.2678 0.069 Uiso 0.40 1 d PR . .
O40 O 0.4893(4) 0.3028(4) 0.3000(3) 0.0329(15) Uani 0.30 1 d P . .
H40C H 0.4772 0.2631 0.2697 0.040 Uiso 0.30 1 d PR . .
H40E H 0.4466 0.3154 0.3101 0.040 Uiso 0.30 1 d PR . .
O41 O 0.0190(4) 0.7210(4) 0.5693(3) 0.0337(15) Uani 0.30 1 d P . .
H41E H -0.0132 0.6766 0.5720 0.040 Uiso 0.30 1 d PR . .
H41F H 0.0504 0.7414 0.6012 0.040 Uiso 0.30 1 d PR . .
O42 O 0.3070(3) 0.2224(3) 0.1101(2) 0.0312(11) Uani 0.40 1 d P . .
H42F H 0.2860 0.1904 0.1311 0.037 Uiso 0.40 1 d PR . .
H42C H 0.2773 0.2102 0.0776 0.037 Uiso 0.40 1 d PR . .
O43 O 0.8058(5) 0.1640(5) 0.2563(4) 0.058(2) Uani 0.30 1 d P . .
H43D H 0.7697 0.1272 0.2661 0.070 Uiso 0.30 1 d PR . .
H43C H 0.8527 0.1636 0.2686 0.070 Uiso 0.30 1 d PR . .
O44 O 0.4353(5) 0.4943(5) 0.1881(4) 0.054(2) Uani 0.30 1 d P . .
H44F H 0.4050 0.4550 0.1993 0.065 Uiso 0.30 1 d PR . .
H44D H 0.4791 0.4839 0.1779 0.065 Uiso 0.30 1 d PR . .
O45 O 0.7707(4) 0.9401(4) 0.2354(3) 0.0486(15) Uani 0.40 1 d P . .
H45A H 0.7797 0.9501 0.2018 0.058 Uiso 0.40 1 d PR . .
H45C H 0.8148 0.9402 0.2529 0.058 Uiso 0.40 1 d PR . .
O46 O 0.5457(5) 0.8379(5) 0.2748(4) 0.0484(19) Uani 0.30 1 d P . .
H46A H 0.4944 0.8176 0.2726 0.058 Uiso 0.30 1 d PR . .
H46B H 0.5564 0.8852 0.2699 0.058 Uiso 0.30 1 d PR . .
O47 O 0.8765(5) 0.7454(6) 0.5466(4) 0.061(3) Uani 0.30 1 d P . .
H47F H 0.9108 0.7870 0.5411 0.073 Uiso 0.30 1 d PR . .
H47E H 0.8914 0.7041 0.5316 0.073 Uiso 0.30 1 d PR . .
O48 O 0.3422(4) 0.3135(4) 0.8261(3) 0.062(2) Uani 0.40 1 d P . .
H48A H 0.3665 0.2809 0.8338 0.074 Uiso 0.40 1 d PR . .
H48B H 0.3747 0.3609 0.8353 0.074 Uiso 0.40 1 d PR . .
O49 O 0.2578(4) 0.2429(4) 0.6290(3) 0.0558(17) Uani 0.40 1 d P . .
H49D H 0.2389 0.2830 0.6364 0.067 Uiso 0.40 1 d PR . .
H49A H 0.2666 0.2301 0.6609 0.067 Uiso 0.40 1 d PR . .
O50 O 0.0049(4) 0.4325(4) 0.9595(3) 0.0596(18) Uani 0.40 1 d P . .
H50B H 0.0112 0.4570 0.9959 0.072 Uiso 0.40 1 d PR . .
H50C H 0.0491 0.4468 0.9440 0.072 Uiso 0.40 1 d PR . .
O51 O 0.3539(4) 0.0166(4) 0.1756(3) 0.0616(18) Uani 0.40 1 d P . .
H51D H 0.3702 0.0412 0.2115 0.074 Uiso 0.40 1 d PR . .
H51B H 0.3416 0.0485 0.1574 0.074 Uiso 0.40 1 d PR . .
O52 O 0.2367(4) 0.9498(4) 0.5799(3) 0.067(2) Uani 0.40 1 d P . .
H52A H 0.2017 0.9657 0.6006 0.081 Uiso 0.40 1 d PR . .
H52B H 0.2685 0.9894 0.5698 0.081 Uiso 0.40 1 d PR . .
O53 O 0.0489(4) 0.4017(4) 0.5063(2) 0.0493(15) Uani 0.40 1 d P . .
H53D H 0.0694 0.4327 0.5399 0.059 Uiso 0.40 1 d PR . .
H53C H 0.0822 0.3766 0.4918 0.059 Uiso 0.40 1 d PR . .

loop_
_atom_site_aniso_label
_atom_site_aniso_U_11
_atom_site_aniso_U_22
_atom_site_aniso_U_33
_atom_site_aniso_U_23
_atom_site_aniso_U_13
_atom_site_aniso_U_12
Pd1 0.04879(16) 0.04791(16) 0.04908(16) 0.01257(13) 0.00557(13) 0.01395(13)
Pd2 0.04975(16) 0.04940(16) 0.04897(16) 0.01505(13) 0.00608(13) 0.01678(13)
Pd3 0.04662(16) 0.04591(16) 0.04663(15) 0.01226(12) 0.00491(12) 0.01353(12)
C1 0.0321(18) 0.046(2) 0.061(2) 0.0070(18) -0.0017(16) -0.0173(15)
C2 0.044(2) 0.067(2) 0.049(2) 0.0218(19) -0.0152(16) 0.0183(18)
C3 0.0392(18) 0.056(2) 0.0450(19) 0.0258(17) 0.0049(15) 0.0180(16)
C4 0.058(2) 0.0329(17) 0.0387(18) 0.0181(14) -0.0051(15) 0.0098(15)
C5 0.057(2) 0.068(3) 0.057(2) 0.019(2) -0.0007(19) 0.018(2)
C6 0.054(2) 0.054(2) 0.051(2) 0.0105(18) 0.0012(18) 0.0098(18)
C7 0.070(3) 0.045(2) 0.044(2) 0.0222(17) -0.0032(19) -0.0092(19)
C8 0.044(2) 0.063(3) 0.046(2) 0.0070(18) 0.0057(17) -0.0125(18)
C9 0.0346(18) 0.065(2) 0.0398(19) 0.0076(17) -0.0068(14) 0.0123(17)
C10 0.0438(19) 0.055(2) 0.0427(19) 0.0260(17) 0.0052(15) 0.0191(16)
C11 0.0369(18) 0.058(2) 0.0330(17) 0.0131(15) -0.0054(14) 0.0118(16)
C12 0.0329(17) 0.062(2) 0.0440(19) 0.0178(17) -0.0085(14) 0.0130(16)
C13 0.058(2) 0.0371(18) 0.0362(17) 0.0208(14) -0.0043(15) 0.0055(15)
C14 0.058(2) 0.0383(19) 0.046(2) -0.0075(16) 0.0089(17) 0.0070(17)
C15 0.044(2) 0.067(3) 0.048(2) 0.0159(19) -0.0065(16) 0.0112(18)
C16 0.052(2) 0.0305(16) 0.0288(15) -0.0073(13) 0.0039(14) 0.0094(14)
C17 0.048(2) 0.050(2) 0.070(3) -0.018(2) 0.0077(19) 0.0131(18)
C18 0.061(3) 0.065(3) 0.052(2) 0.006(2) -0.0089(19) 0.011(2)
C19 0.071(3) 0.052(2) 0.059(2) 0.0185(19) 0.009(2) 0.016(2)
C20 0.055(2) 0.048(2) 0.060(2) 0.0145(18) 0.0043(18) 0.0158(18)
C21 0.042(2) 0.059(2) 0.0431(19) 0.0041(17) -0.0168(16) 0.0090(17)
C22 0.039(2) 0.080(3) 0.048(2) -0.012(2) -0.0028(17) 0.0040(19)
C23 0.053(2) 0.049(2) 0.051(2) -0.0203(18) 0.0024(18) 0.0081(18)
C24 0.044(2) 0.064(2) 0.0421(19) 0.0167(18) 0.0020(16) 0.0107(18)
C25 0.0344(17) 0.050(2) 0.0368(17) 0.0138(15) 0.0038(14) -0.0154(15)
C26 0.0325(16) 0.0310(16) 0.0339(16) 0.0015(13) 0.0004(13) 0.0026(12)
C27 0.0410(18) 0.0363(17) 0.0328(16) -0.0038(13) -0.0056(13) 0.0100(14)
C28 0.0375(18) 0.056(2) 0.0371(17) 0.0071(16) 0.0037(14) 0.0155(16)
C29 0.0385(17) 0.0442(19) 0.0395(17) 0.0127(15) 0.0076(14) 0.0153(14)
C30 0.0368(18) 0.046(2) 0.055(2) -0.0243(17) -0.0003(16) 0.0111(16)
C31 0.0362(17) 0.060(2) 0.0289(16) 0.0137(15) 0.0053(13) 0.0136(16)
C32 0.050(2) 0.063(2) 0.044(2) 0.0132(18) 0.0076(16) 0.0245(18)
C33 0.052(2) 0.0435(19) 0.0366(17) 0.0095(15) 0.0095(15) 0.0194(16)
C34 0.0435(19) 0.0415(19) 0.047(2) 0.0065(16) 0.0020(15) 0.0129(15)
C35 0.056(2) 0.052(2) 0.074(3) 0.026(2) 0.010(2) -0.0134(19)
C36 0.061(2) 0.048(2) 0.058(2) 0.0165(18) -0.0279(19) 0.0148(18)
C37 0.0349(18) 0.074(3) 0.047(2) 0.0246(19) 0.0008(15) 0.0219(17)
C38 0.049(2) 0.046(2) 0.044(2) -0.0143(16) 0.0037(16) 0.0071(17)
C39 0.055(2) 0.0378(18) 0.0391(18) 0.0057(15) -0.0052(15) 0.0103(16)
C40 0.039(2) 0.061(2) 0.043(2) -0.0168(18) -0.0010(16) -0.0203(17)
C41 0.057(2) 0.058(2) 0.050(2) 0.0113(18) -0.0161(18) 0.0243(19)
C42 0.045(2) 0.066(3) 0.056(2) -0.027(2) 0.0099(18) 0.0154(19)
C43 0.0422(19) 0.050(2) 0.0442(19) 0.0059(16) -0.0235(15) 0.0118(16)
C44 0.048(2) 0.050(2) 0.053(2) -0.0350(18) -0.0006(17) 0.0109(17)
C45 0.070(3) 0.0366(19) 0.0377(19) 0.0047(15) -0.0153(17) -0.0168(17)
C46 0.0337(17) 0.061(2) 0.0371(18) 0.0106(16) -0.0044(14) 0.0068(16)
C47 0.0422(19) 0.048(2) 0.047(2) -0.0174(17) 0.0015(16) 0.0201(16)
C48 0.046(2) 0.051(2) 0.051(2) 0.0141(17) 0.0048(16) 0.0139(17)
C49 0.0303(15) 0.0344(16) 0.0364(16) 0.0032(13) 0.0046(12) 0.0070(13)
C50 0.0406(19) 0.045(2) 0.055(2) 0.0140(17) 0.0044(16) 0.0081(15)
C51 0.0290(15) 0.052(2) 0.0304(15) 0.0107(14) 0.0026(12) 0.0129(14)
C52 0.066(2) 0.048(2) 0.0315(17) 0.0155(16) -0.0041(16) -0.0066(18)
C53 0.0387(19) 0.068(2) 0.0386(18) 0.0104(18) 0.0137(15) 0.0118(17)
C54 0.066(2) 0.042(2) 0.045(2) -0.0210(17) 0.0078(18) 0.0156(18)
C55 0.049(2) 0.054(2) 0.0429(19) 0.0125(17) 0.0072(16) 0.0147(17)
C56 0.0370(18) 0.059(2) 0.0369(17) 0.0149(16) 0.0021(14) 0.0166(16)
C57 0.0387(19) 0.067(2) 0.047(2) 0.0124(18) 0.0113(16) 0.0110(17)
C58 0.0412(19) 0.0352(19) 0.068(2) 0.0096(17) 0.0010(17) -0.0085(15)
C59 0.0350(18) 0.0366(18) 0.078(3) 0.0076(18) -0.0028(17) 0.0096(15)
C60 0.0423(19) 0.058(2) 0.0371(18) 0.0180(16) 0.0086(14) 0.0106(16)
C61 0.041(2) 0.059(2) 0.044(2) 0.0036(17) -0.0017(16) -0.0178(17)
C62 0.054(2) 0.0286(17) 0.047(2) -0.0141(15) 0.0017(16) 0.0011(15)
C63 0.0341(18) 0.048(2) 0.062(2) -0.0040(17) 0.0101(16) 0.0174(15)
C64 0.0292(15) 0.0487(19) 0.0308(15) 0.0081(14) 0.0047(12) 0.0074(14)
C65 0.0421(19) 0.047(2) 0.0413(19) -0.0193(16) 0.0120(15) -0.0104(16)
C66 0.0311(16) 0.057(2) 0.0336(17) 0.0055(15) -0.0067(13) 0.0122(15)
C67 0.050(2) 0.073(3) 0.0400(19) 0.0158(19) 0.0054(16) 0.0210(19)
C68 0.0340(17) 0.0396(18) 0.0361(17) -0.0014(14) 0.0045(13) -0.0019(14)
C69 0.068(2) 0.045(2) 0.0351(18) 0.0097(15) -0.0028(17) 0.0137(18)
C70 0.047(2) 0.047(2) 0.0368(18) 0.0103(16) -0.0047(15) -0.0111(16)
C71 0.0379(17) 0.0469(19) 0.0366(17) 0.0091(15) 0.0031(14) 0.0079(15)
C72 0.048(2) 0.0390(19) 0.048(2) -0.0122(16) -0.0075(16) 0.0145(16)
C73 0.070(3) 0.0396(19) 0.043(2) 0.0095(16) -0.0160(18) 0.0162(18)
C74 0.0318(17) 0.065(2) 0.0384(18) 0.0141(17) 0.0006(14) 0.0075(16)
C75 0.0389(18) 0.0412(18) 0.0406(18) 0.0069(15) -0.0030(14) 0.0073(15)
C76 0.0356(17) 0.0384(18) 0.0421(18) -0.0028(14) -0.0094(14) 0.0142(14)
C77 0.0345(17) 0.0433(19) 0.0453(19) -0.0090(15) -0.0069(14) 0.0149(15)
C78 0.0409(18) 0.0413(19) 0.0448(19) 0.0112(15) 0.0111(15) 0.0060(15)
C79 0.0359(18) 0.060(2) 0.0394(18) -0.0139(17) 0.0049(14) 0.0127(16)
C80 0.066(3) 0.051(2) 0.041(2) 0.0100(17) -0.0146(18) 0.0084(19)
C81 0.046(2) 0.048(2) 0.064(2) 0.0108(19) 0.0090(18) -0.0179(17)
C82 0.0453(19) 0.0396(18) 0.0355(17) 0.0044(14) 0.0019(14) 0.0156(15)
C83 0.0432(19) 0.049(2) 0.0408(18) 0.0067(16) 0.0050(15) 0.0155(16)
C84 0.047(2) 0.048(2) 0.044(2) 0.0107(16) -0.0071(16) -0.0149(16)
C85 0.052(2) 0.0401(19) 0.0362(18) -0.0151(15) -0.0048(16) -0.0134(16)
C86 0.044(2) 0.066(2) 0.045(2) 0.0134(18) -0.0058(16) 0.0088(18)
C87 0.0330(17) 0.0395(19) 0.061(2) -0.0069(17) 0.0032(16) 0.0176(15)
C88 0.068(3) 0.043(2) 0.0342(18) 0.0172(16) -0.0138(17) -0.0230(18)
C89 0.0306(15) 0.0469(19) 0.0260(15) -0.0163(13) 0.0062(12) 0.0132(14)
C90 0.0363(17) 0.055(2) 0.0315(16) 0.0138(15) 0.0036(13) 0.0157(15)
C91 0.0392(19) 0.073(3) 0.048(2) 0.0153(19) -0.0114(16) 0.0106(18)
C92 0.0408(19) 0.042(2) 0.054(2) -0.0160(17) 0.0092(16) -0.0234(16)
C93 0.0432(18) 0.0311(16) 0.0352(17) -0.0179(13) 0.0040(14) 0.0140(14)
C94 0.046(2) 0.051(2) 0.0374(18) 0.0121(16) 0.0080(15) 0.0104(16)
C95 0.0392(18) 0.0364(17) 0.0444(18) 0.0153(14) 0.0072(14) 0.0093(14)
C96 0.0439(19) 0.0390(18) 0.0404(18) -0.0019(15) 0.0072(15) -0.0023(15)
C97 0.0488(19) 0.0336(17) 0.0335(16) -0.0140(13) -0.0019(14) 0.0163(15)
C98 0.0267(15) 0.064(2) 0.0282(15) 0.0077(15) 0.0027(12) 0.0119(15)
C99 0.0459(19) 0.0382(17) 0.0309(16) 0.0096(13) 0.0075(14) 0.0122(14)
C100 0.0361(18) 0.0329(18) 0.067(2) -0.0019(17) 0.0033(17) -0.0022(14)
C101 0.068(2) 0.0321(17) 0.0365(18) -0.0142(14) 0.0008(16) 0.0174(17)
C102 0.0323(16) 0.0362(16) 0.0346(16) 0.0100(13) 0.0002(12) 0.0137(13)
N1 0.0543(19) 0.066(2) 0.0460(18) 0.0159(16) 0.0042(14) 0.0157(16)
N2 0.0459(17) 0.076(2) 0.0441(17) 0.0182(16) 0.0070(14) 0.0223(16)
N3 0.0416(16) 0.0477(17) 0.0466(17) 0.0101(14) 0.0041(13) 0.0144(13)
N4 0.0470(17) 0.0480(17) 0.0439(16) 0.0084(13) 0.0090(13) 0.0161(14)
N5 0.0541(19) 0.0528(19) 0.0473(17) 0.0140(15) 0.0067(14) 0.0146(15)
N6 0.0558(19) 0.0459(17) 0.0506(18) 0.0158(14) 0.0069(15) 0.0125(15)
N7 0.072(2) 0.0425(16) 0.0389(15) 0.0183(13) -0.0133(14) 0.0185(15)
N8 0.0372(15) 0.0324(14) 0.0402(15) -0.0136(12) 0.0053(12) -0.0159(12)
N9 0.0407(16) 0.0544(18) 0.0388(16) 0.0094(14) 0.0033(13) -0.0086(14)
N10 0.0425(16) 0.0508(17) 0.0429(16) 0.0107(14) -0.0041(13) 0.0142(14)
N11 0.0428(16) 0.067(2) 0.0402(16) 0.0138(15) 0.0168(13) 0.0164(15)
N12 0.0360(15) 0.0563(18) 0.0359(15) 0.0097(13) -0.0002(12) 0.0105(13)
N13 0.0479(18) 0.0541(19) 0.057(2) 0.0169(15) -0.0270(16) 0.0178(15)
N14 0.0491(18) 0.0531(19) 0.0538(19) 0.0276(16) 0.0088(15) 0.0160(15)
N15 0.070(2) 0.0484(19) 0.0449(18) 0.0076(15) -0.0182(16) -0.0159(17)
N16 0.055(2) 0.049(2) 0.0478(18) 0.0066(15) 0.0038(15) -0.0070(16)
N17 0.0432(18) 0.063(2) 0.0446(17) 0.0132(15) 0.0039(13) 0.0173(15)
N18 0.057(2) 0.0515(19) 0.060(2) 0.0215(17) 0.0012(16) 0.0173(16)
O1 0.0589(16) 0.0589(17) 0.0563(16) 0.0154(13) 0.0067(13) 0.0201(13)
O2 0.0554(16) 0.0566(16) 0.0552(16) 0.0136(13) 0.0032(12) 0.0172(13)
O3 0.0461(14) 0.0487(14) 0.0549(15) 0.0154(12) 0.0096(12) 0.0092(11)
O4 0.0582(16) 0.0518(15) 0.0511(15) 0.0083(12) 0.0053(12) 0.0144(13)
O5 0.0486(15) 0.0493(15) 0.0532(15) 0.0117(12) 0.0041(12) 0.0084(12)
O6 0.0569(17) 0.081(2) 0.0533(16) 0.0151(15) -0.0049(13) 0.0126(15)
O7 0.0444(14) 0.0729(18) 0.0450(14) 0.0207(13) -0.0057(11) 0.0217(13)
O8 0.0773(19) 0.0639(17) 0.0397(14) 0.0242(13) 0.0044(13) 0.0193(15)
O9 0.0387(13) 0.0742(18) 0.0424(13) 0.0160(13) -0.0091(11) 0.0156(12)
O10 0.0621(17) 0.0628(18) 0.0608(17) 0.0169(14) 0.0103(14) 0.0171(14)
O11 0.0534(15) 0.0545(16) 0.0566(16) 0.0155(13) 0.0063(12) 0.0124(12)
O12 0.0497(15) 0.0504(15) 0.0479(14) 0.0177(12) -0.0047(11) -0.0148(12)
O13 0.0466(14) 0.0446(14) 0.0489(14) 0.0103(12) 0.0027(11) -0.0165(11)
O14 0.0417(13) 0.0446(13) 0.0366(12) 0.0075(10) -0.0026(10) 0.0074(10)
O15 0.0406(14) 0.0568(17) 0.0695(18) 0.0135(14) -0.0009(13) -0.0145(12)
O16 0.0504(14) 0.0548(15) 0.0391(13) 0.0105(11) -0.0080(11) 0.0164(12)
O17 0.0413(13) 0.0593(16) 0.0432(13) 0.0130(12) -0.0034(10) 0.0139(12)
O18 0.0598(15) 0.0433(13) 0.0404(13) 0.0241(11) -0.0028(11) 0.0124(11)
O19 0.0424(14) 0.0642(17) 0.0392(14) 0.0098(12) -0.0024(11) -0.0226(12)
O20 0.0527(16) 0.0546(16) 0.0703(19) -0.0127(14) 0.0063(14) 0.0181(13)
O21 0.0534(16) 0.0541(16) 0.0509(15) -0.0199(12) 0.0053(12) 0.0146(13)
O22 0.0402(14) 0.0755(19) 0.0424(14) 0.0078(13) 0.0018(11) 0.0094(13)
O23 0.0465(15) 0.0689(19) 0.0520(15) 0.0159(13) 0.0055(12) 0.0171(13)
O24 0.0376(12) 0.0466(13) 0.0398(12) 0.0106(11) 0.0008(10) 0.0124(10)
O25 0.082(2) 0.0637(19) 0.0510(16) 0.0173(14) 0.0029(15) -0.0373(16)
O26 0.0497(14) 0.0563(15) 0.0323(12) 0.0045(11) 0.0000(10) 0.0077(12)
O27 0.0425(14) 0.0731(18) 0.0411(14) 0.0150(13) 0.0028(11) 0.0180(13)
O28 0.0568(16) 0.0464(15) 0.0529(15) 0.0099(12) 0.0030(12) 0.0130(13)
O29 0.0511(16) 0.0581(16) 0.0624(17) 0.0087(13) -0.0294(13) 0.0178(13)
O30 0.0616(19) 0.069(2) 0.0621(18) 0.0142(16) 0.0033(14) -0.0207(16)
O31 0.0403(12) 0.0400(13) 0.0343(12) 0.0106(10) -0.0024(9) 0.0119(10)
O32 0.0632(18) 0.071(2) 0.0605(18) 0.0196(15) 0.0042(14) -0.0337(15)
O33 0.0571(17) 0.081(2) 0.0480(15) 0.0155(14) 0.0090(13) 0.0177(15)
O34 0.0508(16) 0.092(2) 0.0453(15) 0.0288(15) 0.0163(12) 0.0170(15)
O35 0.0528(16) 0.085(2) 0.0499(16) 0.0185(15) 0.0081(13) 0.0229(15)
O36 0.0528(16) 0.0578(17) 0.076(2) 0.0190(15) 0.0072(14) -0.0172(13)
O37 0.044(5) 0.084(7) 0.041(5) 0.000(4) 0.007(4) 0.010(5)
O38 0.046(5) 0.091(7) 0.049(5) 0.023(5) 0.000(4) 0.019(5)
O39 0.053(4) 0.061(4) 0.051(4) 0.034(3) 0.014(3) -0.014(3)
O40 0.036(4) 0.028(3) 0.037(4) 0.004(3) 0.006(3) 0.016(3)
O41 0.020(3) 0.039(4) 0.032(4) 0.000(3) -0.007(3) 0.000(3)
O42 0.029(3) 0.040(3) 0.026(2) 0.013(2) 0.006(2) 0.009(2)
O43 0.048(5) 0.054(5) 0.052(5) -0.020(4) 0.009(4) 0.007(4)
O44 0.048(5) 0.045(5) 0.052(5) -0.021(4) 0.005(4) 0.011(4)
O45 0.037(3) 0.065(4) 0.044(3) 0.015(3) 0.012(3) 0.014(3)
O46 0.057(5) 0.044(5) 0.049(5) 0.014(4) 0.015(4) 0.018(4)
O47 0.038(5) 0.079(6) 0.039(5) -0.005(4) -0.002(4) -0.008(4)
O48 0.040(3) 0.063(4) 0.053(4) -0.030(3) -0.003(3) 0.003(3)
O49 0.054(4) 0.055(4) 0.050(4) 0.005(3) -0.027(3) 0.011(3)
O50 0.063(4) 0.085(5) 0.045(4) 0.020(3) -0.002(3) 0.043(4)
O51 0.044(4) 0.065(4) 0.072(5) 0.017(4) 0.003(3) 0.010(3)
O52 0.052(4) 0.063(5) 0.061(4) 0.004(4) -0.001(3) -0.014(3)
O53 0.063(4) 0.044(3) 0.030(3) -0.018(3) 0.010(3) 0.019(3)

loop_
_atom_type_symbol
_atom_type_description
_atom_type_scat_dispersion_real
_atom_type_scat_dispersion_imag
_atom_type_scat_source
C C 0.0033 0.0016 'International Tables Vol C Tables 4.2.6.8 and 6.1.1.4'
H H 0.0000 0.0000 'International Tables Vol C Tables 4.2.6.8 and 6.1.1.4'
N N 0.0061 0.0033 'International Tables Vol C Tables 4.2.6.8 and 6.1.1.4'
O O 0.0106 0.0060 'International Tables Vol C Tables 4.2.6.8 and 6.1.1.4'
Pd Pd -0.9988 1.0072 'International Tables Vol C Tables 4.2.6.8 and 6.1.1.4'

loop_
_geom_angle_atom_site_label_1
_geom_angle_atom_site_label_2
_geom_angle_atom_site_label_3
_geom_angle
_geom_angle_site_symmetry_1
_geom_angle_site_symmetry_3
_geom_angle_publ_flag
N2 Pd1 N1 80.17(14) . . ?
N2 Pd1 N12 175.66(12) . . ?
N1 Pd1 N12 96.46(13) . . ?
N2 Pd1 N7 93.12(13) . . ?
N1 Pd1 N7 172.31(13) . . ?
N12 Pd1 N7 90.42(12) . . ?
N4 Pd2 N3 82.24(13) . . ?
N4 Pd2 N9 93.29(13) . . ?
N3 Pd2 N9 174.87(12) . . ?
N4 Pd2 N8 175.83(11) . . ?
N3 Pd2 N8 93.65(12) . . ?
N9 Pd2 N8 90.85(12) . . ?
N11 Pd3 N5 179.06(13) . . ?
N11 Pd3 N6 97.37(13) . . ?
N5 Pd3 N6 82.04(13) . . ?
N11 Pd3 N10 88.47(12) . . ?
N5 Pd3 N10 92.16(12) . . ?
N6 Pd3 N10 173.04(12) . . ?
C2 C1 N1 121.4(3) . . ?
C2 C1 H1 119.5 . . ?
N1 C1 H1 119.1 . . ?
C1 C2 C3 119.4(3) . . ?
C1 C2 H2 120.3 . . ?
C3 C2 H2 120.3 . . ?
C2 C3 C4 119.6(3) . . ?
C2 C3 H3 120.2 . . ?
C4 C3 H3 120.2 . . ?
C5 C4 C12 117.9(3) . . ?
C5 C4 C3 121.8(3) . . ?
C12 C4 C3 120.3(3) . . ?
C4 C5 O1 117.9(3) . . ?
C4 C5 C6 120.8(4) . . ?
O1 C5 C6 121.3(4) . . ?
C7 C6 O6 125.1(4) . . ?
C7 C6 C5 116.9(4) . . ?
O6 C6 C5 117.9(3) . . ?
C6 C7 C11 122.5(4) . . ?
C6 C7 C8 120.5(4) . . ?
C11 C7 C8 116.9(3) . . ?
C9 C8 C7 120.6(3) . . ?
C9 C8 H8 119.7 . . ?
C7 C8 H8 119.7 . . ?
C8 C9 C10 120.3(3) . . ?
C8 C9 H9 119.9 . . ?
C10 C9 H9 119.9 . . ?
C9 C10 N2 120.0(3) . . ?
C9 C10 H10 120.0 . . ?
N2 C10 H10 120.0 . . ?
C12 C11 N2 116.9(3) . . ?
C12 C11 C7 119.1(4) . . ?
N2 C11 C7 123.2(3) . . ?
C11 C12 C4 122.5(4) . . ?
C11 C12 N1 116.9(3) . . ?
C4 C12 N1 120.4(3) . . ?
O1 C13 C14 101.7(2) . . ?
O1 C13 H13A 111.4 . . ?
C14 C13 H13A 111.4 . . ?
O1 C13 H13B 111.4 . . ?
C14 C13 H13B 111.4 . . ?
H13A C13 H13B 109.3 . . ?
C13 C14 O2 102.5(3) . . ?
C13 C14 H14A 109.2 . . ?
O2 C14 H14A 106.4 . . ?
C13 C14 H14B 116.7 . . ?
O2 C14 H14B 113.1 . . ?
H14A C14 H14B 108.4 . . ?
O2 C15 C16 116.3(3) . . ?
O2 C15 H15A 107.4 . . ?
C16 C15 H15A 109.2 . . ?
O2 C15 H15B 106.9 . . ?
C16 C15 H15B 109.1 . . ?
H15A C15 H15B 107.5 . . ?
O3 C16 C15 107.8(3) . . ?
O3 C16 H16A 110.2 . . ?
C15 C16 H16A 110.2 . . ?
O3 C16 H16B 110.2 . . ?
C15 C16 H16B 110.2 . . ?
H16A C16 H16B 108.5 . . ?
O3 C17 C18 94.0(3) . . ?
O3 C17 H17A 112.9 . . ?
C18 C17 H17A 112.9 . . ?
O3 C17 H17B 112.9 . . ?
C18 C17 H17B 112.9 . . ?
H17A C17 H17B 110.3 . . ?
O4 C18 C17 112.8(3) . . ?
O4 C18 H18A 109.0 . . ?
C17 C18 H18A 109.0 . . ?
O4 C18 H18B 109.0 . . ?
C17 C18 H18B 109.0 . . ?
H18A C18 H18B 107.8 . . ?
O4 C19 C20 116.6(3) . . ?
O4 C19 H19A 108.1 . . ?
C20 C19 H19A 108.1 . . ?
O4 C19 H19B 108.1 . . ?
C20 C19 H19B 108.1 . . ?
H19A C19 H19B 107.3 . . ?
O5 C20 C19 106.6(3) . . ?
O5 C20 H20A 110.4 . . ?
C19 C20 H20A 110.4 . . ?
O5 C20 H20B 110.4 . . ?
C19 C20 H20B 110.4 . . ?
H20A C20 H20B 108.6 . . ?
O5 C21 C22 111.2(3) . . ?
O5 C21 H21A 109.4 . . ?
C22 C21 H21A 109.4 . . ?
O5 C21 H21B 109.4 . . ?
C22 C21 H21B 109.4 . . ?
H21A C21 H21B 108.0 . . ?
O6 C22 C21 102.5(3) . . ?
O6 C22 H22A 111.3 . . ?
C21 C22 H22A 111.3 . . ?
O6 C22 H22B 111.3 . . ?
C21 C22 H22B 111.3 . . ?
H22A C22 H22B 109.2 . . ?
N3 C23 C24 120.9(3) . . ?
N3 C23 H23 119.5 . . ?
C24 C23 H23 119.5 . . ?
C25 C24 C23 119.1(4) . . ?
C25 C24 H24 120.5 . . ?
C23 C24 H24 120.5 . . ?
C24 C25 C26 120.7(3) . . ?
C24 C25 H25 119.7 . . ?
C26 C25 H25 119.7 . . ?
C25 C26 C34 119.0(3) . . ?
C25 C26 C27 124.8(3) . . ?
C34 C26 C27 116.2(3) . . ?
O7 C27 C28 126.2(3) . . ?
O7 C27 C26 113.4(3) . . ?
C28 C27 C26 120.4(3) . . ?
C27 C28 C29 121.4(3) . . ?
C27 C28 O12 120.7(3) . . ?
C29 C28 O12 117.2(3) . . ?
C28 C29 C30 122.9(3) . . ?
C28 C29 C33 119.0(3) . . ?
C30 C29 C33 117.9(3) . . ?
C31 C30 C29 121.2(3) . . ?
C31 C30 H30 119.4 . . ?
C29 C30 H30 119.4 . . ?
C30 C31 C32 121.1(3) . . ?
C30 C31 H31 119.5 . . ?
C32 C31 H31 119.5 . . ?
N4 C32 C31 117.4(3) . . ?
N4 C32 H32 121.3 . . ?
C31 C32 H32 121.3 . . ?
C34 C33 N4 120.4(3) . . ?
C34 C33 C29 119.3(3) . . ?
N4 C33 C29 120.2(3) . . ?
C33 C34 N3 116.7(3) . . ?
C33 C34 C26 123.2(3) . . ?
N3 C34 C26 120.1(3) . . ?
O7 C35 C36 104.4(3) . . ?
O7 C35 H35A 110.9 . . ?
C36 C35 H35A 110.9 . . ?
O7 C35 H35B 110.9 . . ?
C36 C35 H35B 110.9 . . ?
H35A C35 H35B 108.9 . . ?
O8 C36 C35 108.2(3) . . ?
O8 C36 H36A 110.1 . . ?
C35 C36 H36A 110.1 . . ?
O8 C36 H36B 110.1 . . ?
C35 C36 H36B 110.1 . . ?
H36A C36 H36B 108.4 . . ?
C38 C37 O8 110.5(3) . . ?
C38 C37 H37A 109.6 . . ?
O8 C37 H37A 109.6 . . ?
C38 C37 H37B 109.6 . . ?
O8 C37 H37B 109.6 . . ?
H37A C37 H37B 108.1 . . ?
O9 C38 C37 110.8(3) . . ?
O9 C38 H38A 109.5 . . ?
C37 C38 H38A 109.5 . . ?
O9 C38 H38B 109.5 . . ?
C37 C38 H38B 109.5 . . ?
H38A C38 H38B 108.1 . . ?
C40 C39 O9 104.7(3) . . ?
C40 C39 H39A 110.8 . . ?
O9 C39 H39A 110.8 . . ?
C40 C39 H39B 110.8 . . ?
O9 C39 H39B 110.8 . . ?
H39A C39 H39B 108.9 . . ?
C39 C40 O10 96.1(2) . . ?
C39 C40 H40A 112.5 . . ?
O10 C40 H40A 112.5 . . ?
C39 C40 H40B 112.5 . . ?
O10 C40 H40B 112.5 . . ?
H40A C40 H40B 110.0 . . ?
O10 C41 C42 122.5(4) . . ?
O10 C41 H41A 106.7 . . ?
C42 C41 H41A 106.7 . . ?
O10 C41 H41B 106.7 . . ?
C42 C41 H41B 106.7 . . ?
H41A C41 H41B 106.6 . . ?
O11 C42 C41 107.5(3) . . ?
O11 C42 H42A 110.2 . . ?
C41 C42 H42A 110.2 . . ?
O11 C42 H42B 110.2 . . ?
C41 C42 H42B 110.2 . . ?
H42A C42 H42B 108.5 . . ?
O11 C43 C44 115.2(3) . . ?
O11 C43 H43A 112.6 . . ?
C44 C43 H43A 110.6 . . ?
O11 C43 H43B 105.5 . . ?
C44 C43 H43B 104.0 . . ?
H43A C43 H43B 108.0 . . ?
O12 C44 C43 104.9(3) . . ?
O12 C44 H44A 110.8 . . ?
C43 C44 H44A 110.8 . . ?
O12 C44 H44B 110.8 . . ?
C43 C44 H44B 110.8 . . ?
H44A C44 H44B 108.9 . . ?
N5 C45 C46 120.3(3) . . ?
N5 C45 H45 119.9 . . ?
C46 C45 H45 119.9 . . ?
C47 C46 C45 119.1(3) . . ?
C47 C46 H46 120.5 . . ?
C45 C46 H46 120.5 . . ?
C46 C47 C48 120.4(3) . . ?
C46 C47 H47 119.8 . . ?
C48 C47 H47 119.8 . . ?
C56 C48 C47 119.2(3) . . ?
C56 C48 C49 116.9(3) . . ?
C47 C48 C49 123.9(3) . . ?
C50 C49 O13 124.6(3) . . ?
C50 C49 C48 119.1(3) . . ?
O13 C49 C48 116.1(3) . . ?
C51 C50 C49 122.4(3) . . ?
C51 C50 O18 119.9(3) . . ?
C49 C50 O18 117.6(3) . . ?
C50 C51 C52 122.9(3) . . ?
C50 C51 C55 118.1(3) . . ?
C52 C51 C55 118.9(3) . . ?
C51 C52 C53 121.3(3) . . ?
C51 C52 H52 119.3 . . ?
C53 C52 H52 119.3 . . ?
C52 C53 C54 119.4(3) . . ?
C52 C53 H53 120.3 . . ?
C54 C53 H53 120.3 . . ?
C53 C54 N6 119.5(3) . . ?
C53 C54 H54 120.3 . . ?
N6 C54 H54 120.3 . . ?
N6 C55 C56 117.7(3) . . ?
N6 C55 C51 121.5(3) . . ?
C56 C55 C51 120.4(3) . . ?
C48 C56 C55 122.4(4) . . ?
C48 C56 N5 120.4(3) . . ?
C55 C56 N5 116.7(3) . . ?
O13 C57 C58 105.7(3) . . ?
O13 C57 H57A 110.6 . . ?
C58 C57 H57A 110.6 . . ?
O13 C57 H57B 110.6 . . ?
C58 C57 H57B 110.6 . . ?
H57A C57 H57B 108.7 . . ?
O14 C58 C57 109.1(3) . . ?
O14 C58 H58A 109.9 . . ?
C57 C58 H58A 109.9 . . ?
O14 C58 H58B 109.9 . . ?
C57 C58 H58B 109.9 . . ?
H58A C58 H58B 108.3 . . ?
O14 C59 C60 110.5(3) . . ?
O14 C59 H59A 109.6 . . ?
C60 C59 H59A 109.6 . . ?
O14 C59 H59B 109.6 . . ?
C60 C59 H59B 109.6 . . ?
H59A C59 H59B 108.1 . . ?
O15 C60 C59 107.3(3) . . ?
O15 C60 H60A 110.3 . . ?
C59 C60 H60A 110.3 . . ?
O15 C60 H60B 110.3 . . ?
C59 C60 H60B 110.3 . . ?
H60A C60 H60B 108.5 . . ?
O15 C61 C62 113.8(3) . . ?
O15 C61 H61A 108.8 . . ?
C62 C61 H61A 108.8 . . ?
O15 C61 H61B 108.8 . . ?
C62 C61 H61B 108.8 . . ?
H61A C61 H61B 107.7 . . ?
O16 C62 C61 99.1(3) . . ?
O16 C62 H62A 109.9 . . ?
C61 C62 H62A 108.6 . . ?
O16 C62 H62B 116.3 . . ?
C61 C62 H62B 114.5 . . ?
H62A C62 H62B 108.0 . . ?
C64 C63 O16 91.9(3) . . ?
C64 C63 H63A 103.4 . . ?
O16 C63 H63A 107.3 . . ?
C64 C63 H63B 120.7 . . ?
O16 C63 H63B 121.7 . . ?
H63A C63 H63B 109.4 . . ?
O17 C64 C63 108.3(2) . . ?
O17 C64 H64A 110.0 . . ?
C63 C64 H64A 110.0 . . ?
O17 C64 H64B 110.0 . . ?
C63 C64 H64B 110.0 . . ?
H64A C64 H64B 108.4 . . ?
O17 C65 C66 114.0(3) . . ?
O17 C65 H65A 108.8 . . ?
C66 C65 H65A 108.8 . . ?
O17 C65 H65B 108.8 . . ?
C66 C65 H65B 108.8 . . ?
H65A C65 H65B 107.6 . . ?
O18 C66 C65 100.1(2) . . ?
O18 C66 H66A 111.7 . . ?
C65 C66 H66A 111.7 . . ?
O18 C66 H66B 111.7 . . ?
C65 C66 H66B 111.7 . . ?
H66A C66 H66B 109.5 . . ?
N7 C67 C68 122.0(3) . . ?
N7 C67 H67 119.0 . . ?
C68 C67 H67 119.0 . . ?
C69 C68 C67 119.5(3) . . ?
C69 C68 H68 120.3 . . ?
C67 C68 H68 120.3 . . ?
C68 C69 C70 118.4(3) . . ?
C68 C69 H69 120.8 . . ?
C70 C69 H69 120.8 . . ?
C78 C70 C69 121.2(3) . . ?
C78 C70 C71 117.8(4) . . ?
C69 C70 C71 120.8(3) . . ?
C75 C71 C72 119.2(3) . . ?
C75 C71 C70 119.2(3) . . ?
C72 C71 C70 121.6(3) . . ?
C73 C72 C71 120.5(3) . . ?
C73 C72 H72 119.7 . . ?
C71 C72 H72 119.7 . . ?
C74 C73 C72 119.5(3) . . ?
C74 C73 H73 120.3 . . ?
C72 C73 H73 120.3 . . ?
C73 C74 N8 120.1(3) . . ?
C73 C74 H74 120.0 . . ?
N8 C74 H74 120.0 . . ?
C71 C75 N8 120.9(3) . . ?
C71 C75 C76 121.3(3) . . ?
N8 C75 C76 117.2(3) . . ?
C77 C76 C75 118.3(3) . . ?
C77 C76 H76 120.8 . . ?
C75 C76 H76 120.8 . . ?
C76 C77 C78 120.5(3) . . ?
C76 C77 H77 119.7 . . ?
C78 C77 H77 119.7 . . ?
C70 C78 C77 122.4(3) . . ?
C70 C78 N7 119.4(3) . . ?
C77 C78 N7 117.9(3) . . ?
C80 C79 N9 122.6(3) . . ?
C80 C79 H79 118.7 . . ?
N9 C79 H79 118.7 . . ?
C79 C80 C81 119.2(3) . . ?
C79 C80 H80 120.4 . . ?
C81 C80 H80 120.4 . . ?
C82 C81 C80 119.1(3) . . ?
C82 C81 H81 120.4 . . ?
C80 C81 H81 120.4 . . ?
C81 C82 C90 120.7(3) . . ?
C81 C82 C83 122.0(3) . . ?
C90 C82 C83 117.2(3) . . ?
C84 C83 C87 119.4(3) . . ?
C84 C83 C82 122.7(3) . . ?
C87 C83 C82 117.6(3) . . ?
C85 C84 C83 120.8(3) . . ?
C85 C84 H84 119.6 . . ?
C83 C84 H84 119.6 . . ?
C84 C85 C86 119.4(3) . . ?
C84 C85 H85 120.3 . . ?
C86 C85 H85 120.3 . . ?
N10 C86 C85 120.3(3) . . ?
N10 C86 H86 119.8 . . ?
C85 C86 H86 119.8 . . ?
C83 C87 N10 120.5(3) . . ?
C83 C87 C88 123.0(3) . . ?
N10 C87 C88 116.4(3) . . ?
C89 C88 C87 117.8(3) . . ?
C89 C88 H88 121.1 . . ?
C87 C88 H88 121.1 . . ?
C88 C89 C90 118.9(3) . . ?
C88 C89 H89 120.5 . . ?
C90 C89 H89 120.5 . . ?
C82 C90 N9 120.5(3) . . ?
C82 C90 C89 124.7(3) . . ?
N9 C90 C89 114.8(3) . . ?
N11 C91 C92 120.4(4) . . ?
N11 C91 H91 119.8 . . ?
C92 C91 H91 119.8 . . ?
C91 C92 C93 118.9(3) . . ?
C91 C92 H92 120.6 . . ?
C93 C92 H92 120.6 . . ?
C94 C93 C92 120.5(3) . . ?
C94 C93 H93 119.8 . . ?
C92 C93 H93 119.8 . . ?
C93 C94 C102 118.7(3) . . ?
C93 C94 C95 121.9(3) . . ?
C102 C94 C95 119.1(3) . . ?
C99 C95 C94 120.2(3) . . ?
C99 C95 C96 116.4(3) . . ?
C94 C95 C96 123.4(3) . . ?
C97 C96 C95 119.9(3) . . ?
C97 C96 H96 120.1 . . ?
C95 C96 H96 120.1 . . ?
C96 C97 C98 120.9(3) . . ?
C96 C97 H97 119.5 . . ?
C98 C97 H97 119.5 . . ?
C97 C98 N12 119.5(3) . . ?
C97 C98 H98 120.2 . . ?
N12 C98 H98 120.2 . . ?
N12 C99 C100 117.9(3) . . ?
N12 C99 C95 122.7(3) . . ?
C100 C99 C95 119.3(3) . . ?
C101 C100 C99 120.9(3) . . ?
C101 C100 H100 119.6 . . ?
C99 C100 H100 119.6 . . ?
C100 C101 C102 121.0(3) . . ?
C100 C101 H101 119.5 . . ?
C102 C101 H101 119.5 . . ?
C94 C102 N11 121.9(3) . . ?
C94 C102 C101 119.5(3) . . ?
N11 C102 C101 118.5(3) . . ?
C1 N1 C12 118.8(2) . . ?
C1 N1 Pd1 129.6(2) . . ?
C12 N1 Pd1 111.36(19) . . ?
C11 N2 C10 119.0(2) . . ?
C11 N2 Pd1 113.52(19) . . ?
C10 N2 Pd1 127.4(2) . . ?
C23 N3 C34 120.2(2) . . ?
C23 N3 Pd2 129.19(19) . . ?
C34 N3 Pd2 110.62(17) . . ?
C33 N4 C32 122.1(2) . . ?
C33 N4 Pd2 109.93(17) . . ?
C32 N4 Pd2 127.99(19) . . ?
C45 N5 C56 120.6(2) . . ?
C45 N5 Pd3 128.0(2) . . ?
C56 N5 Pd3 111.24(18) . . ?
C55 N6 C54 119.3(2) . . ?
C55 N6 Pd3 111.97(18) . . ?
C54 N6 Pd3 128.8(2) . . ?
C67 N7 C78 119.5(2) . . ?
C67 N7 Pd1 118.97(18) . . ?
C78 N7 Pd1 120.8(2) . . ?
C75 N8 C74 119.8(2) . . ?
C75 N8 Pd2 122.59(19) . . ?
C74 N8 Pd2 117.33(16) . . ?
C79 N9 C90 117.8(2) . . ?
C79 N9 Pd2 116.12(19) . . ?
C90 N9 Pd2 126.0(2) . . ?
C86 N10 C87 119.5(3) . . ?
C86 N10 Pd3 117.4(2) . . ?
C87 N10 Pd3 122.7(2) . . ?
C91 N11 C102 118.7(3) . . ?
C91 N11 Pd3 116.6(3) . . ?
C102 N11 Pd3 123.2(2) . . ?
C99 N12 C98 120.5(3) . . ?
C99 N12 Pd1 121.7(2) . . ?
C98 N12 Pd1 117.5(2) . . ?
O20 N13 O21 120.4(4) . . ?
O20 N13 O19 120.4(3) . . ?
O21 N13 O19 119.2(3) . . ?
O22 N14 O23 120.1(3) . . ?
O22 N14 O24 124.2(3) . . ?
O23 N14 O24 115.7(3) . . ?
O27 N15 O25 113.3(3) . . ?
O27 N15 O26 120.5(3) . . ?
O25 N15 O26 126.1(3) . . ?
O28 N16 O29 122.2(4) . . ?
O28 N16 O30 118.9(4) . . ?
O29 N16 O30 118.8(3) . . ?
O32 N17 O31 120.4(3) . . ?
O32 N17 O33 127.6(4) . . ?
O31 N17 O33 111.9(3) . . ?
O34 N18 O35 127.0(3) . . ?
O34 N18 O36 123.3(4) . . ?
O35 N18 O36 109.7(3) . . ?
C5 O1 C13 116.7(2) . . ?
C15 O2 C14 109.0(2) . . ?
C17 O3 C16 121.4(3) . . ?
C18 O4 C19 113.7(3) . . ?
C20 O5 C21 114.5(2) . . ?
C22 O6 C6 114.7(3) . . ?
C27 O7 C35 116.4(2) . . ?
C36 O8 C37 116.8(2) . . ?
C38 O9 C39 105.7(2) . . ?
C41 O10 C40 131.7(3) . . ?
C43 O11 C42 112.1(2) . . ?
C44 O12 C28 111.9(2) . . ?
C49 O13 C57 115.1(2) . . ?
C58 O14 C59 110.4(2) . . ?
C60 O15 C61 110.2(2) . . ?
C62 O16 C63 94.1(2) . . ?
C65 O17 C64 107.69(19) . . ?
C66 O18 C50 114.7(2) . . ?
H37F O37 H37E 109.5 . . ?
H38F O38 H38D 109.5 . . ?
H39D O39 H39F 108.2 . . ?
H40C O40 H40E 109.5 . . ?
H41E O41 H41F 108.2 . . ?
H42F O42 H42C 109.5 . . ?
H43D O43 H43C 109.5 . . ?
H44F O44 H44D 109.5 . . ?
H45A O45 H45C 109.5 . . ?
H46A O46 H46B 109.5 . . ?
H47F O47 H47E 109.5 . . ?
H48A O48 H48B 109.5 . . ?
H49D O49 H49A 109.5 . . ?
H50B O50 H50C 109.5 . . ?
H51D O51 H51B 109.5 . . ?
H52A O52 H52B 109.5 . . ?
H53D O53 H53C 109.5 . . ?

loop_
_geom_bond_atom_site_label_1
_geom_bond_atom_site_label_2
_geom_bond_distance
_geom_bond_site_symmetry_2
_geom_bond_publ_flag
Pd1 N2 1.985(3) . ?
Pd1 N1 2.000(3) . ?
Pd1 N12 2.029(3) . ?
Pd1 N7 2.042(3) . ?
Pd2 N4 1.993(3) . ?
Pd2 N3 2.007(3) . ?
Pd2 N9 2.008(3) . ?
Pd2 N8 2.037(3) . ?
Pd3 N11 1.984(3) . ?
Pd3 N5 2.008(3) . ?
Pd3 N6 2.014(3) . ?
Pd3 N10 2.018(3) . ?
C1 C2 1.389(5) . ?
C1 N1 1.393(4) . ?
C1 H1 0.9300 . ?
C2 C3 1.404(5) . ?
C2 H2 0.9300 . ?
C3 C4 1.409(5) . ?
C3 H3 0.9300 . ?
C4 C5 1.375(5) . ?
C4 C12 1.378(5) . ?
C5 O1 1.393(4) . ?
C5 C6 1.428(6) . ?
C6 C7 1.328(6) . ?
C6 O6 1.352(4) . ?
C7 C11 1.398(5) . ?
C7 C8 1.433(6) . ?
C8 C9 1.376(6) . ?
C8 H8 0.9300 . ?
C9 C10 1.398(5) . ?
C9 H9 0.9300 . ?
C10 N2 1.406(3) . ?
C10 H10 0.9300 . ?
C11 C12 1.305(4) . ?
C11 N2 1.364(4) . ?
C12 N1 1.414(4) . ?
C13 O1 1.425(4) . ?
C13 C14 1.520(5) . ?
C13 H13A 0.9700 . ?
C13 H13B 0.9700 . ?
C14 O2 1.542(4) . ?
C14 H14A 0.9700 . ?
C14 H14B 0.9699 . ?
C15 O2 1.355(4) . ?
C15 C16 1.517(5) . ?
C15 H15A 0.9697 . ?
C15 H15B 0.9700 . ?
C16 O3 1.408(3) . ?
C16 H16A 0.9700 . ?
C16 H16B 0.9700 . ?
C17 O3 1.217(4) . ?
C17 C18 1.473(6) . ?
C17 H17A 0.9700 . ?
C17 H17B 0.9700 . ?
C18 O4 1.333(4) . ?
C18 H18A 0.9700 . ?
C18 H18B 0.9700 . ?
C19 O4 1.359(4) . ?
C19 C20 1.508(5) . ?
C19 H19A 0.9700 . ?
C19 H19B 0.9700 . ?
C20 O5 1.436(4) . ?
C20 H20A 0.9700 . ?
C20 H20B 0.9700 . ?
C21 O5 1.463(4) . ?
C21 C22 1.516(5) . ?
C21 H21A 0.9700 . ?
C21 H21B 0.9700 . ?
C22 O6 1.348(4) . ?
C22 H22A 0.9700 . ?
C22 H22B 0.9700 . ?
C23 N3 1.376(4) . ?
C23 C24 1.407(5) . ?
C23 H23 0.9300 . ?
C24 C25 1.387(5) . ?
C24 H24 0.9300 . ?
C25 C26 1.401(5) . ?
C25 H25 0.9300 . ?
C26 C34 1.415(5) . ?
C26 C27 1.442(4) . ?
C27 O7 1.312(3) . ?
C27 C28 1.342(5) . ?
C28 C29 1.379(5) . ?
C28 O12 1.441(4) . ?
C29 C30 1.385(5) . ?
C29 C33 1.434(5) . ?
C30 C31 1.384(5) . ?
C30 H30 0.9300 . ?
C31 C32 1.411(5) . ?
C31 H31 0.9300 . ?
C32 N4 1.399(4) . ?
C32 H32 0.9300 . ?
C33 C34 1.318(5) . ?
C33 N4 1.365(4) . ?
C34 N3 1.384(4) . ?
C35 O7 1.484(4) . ?
C35 C36 1.523(6) . ?
C35 H35A 0.9700 . ?
C35 H35B 0.9700 . ?
C36 O8 1.391(3) . ?
C36 H36A 0.9700 . ?
C36 H36B 0.9700 . ?
C37 C38 1.488(5) . ?
C37 O8 1.501(4) . ?
C37 H37A 0.9700 . ?
C37 H37B 0.9700 . ?
C38 O9 1.381(4) . ?
C38 H38A 0.9700 . ?
C38 H38B 0.9700 . ?
C39 C40 1.474(5) . ?
C39 O9 1.674(3) . ?
C39 H39A 0.9700 . ?
C39 H39B 0.9700 . ?
C40 O10 1.610(3) . ?
C40 H40A 0.9700 . ?
C40 H40B 0.9700 . ?
C41 O10 1.171(3) . ?
C41 C42 1.470(6) . ?
C41 H41A 0.9700 . ?
C41 H41B 0.9700 . ?
C42 O11 1.307(4) . ?
C42 H42A 0.9700 . ?
C42 H42B 0.9700 . ?
C43 O11 1.298(4) . ?
C43 C44 1.515(5) . ?
C43 H43A 0.9700 . ?
C43 H43B 0.9702 . ?
C44 O12 1.401(4) . ?
C44 H44A 0.9700 . ?
C44 H44B 0.9700 . ?
C45 N5 1.359(4) . ?
C45 C46 1.405(5) . ?
C45 H45 0.9300 . ?
C46 C47 1.387(5) . ?
C46 H46 0.9300 . ?
C47 C48 1.415(5) . ?
C47 H47 0.9300 . ?
C48 C56 1.363(5) . ?
C48 C49 1.454(5) . ?
C49 C50 1.370(5) . ?
C49 O13 1.373(3) . ?
C50 C51 1.367(5) . ?
C50 O18 1.407(4) . ?
C51 C52 1.375(5) . ?
C51 C55 1.401(5) . ?
C52 C53 1.384(5) . ?
C52 H52 0.9300 . ?
C53 C54 1.403(6) . ?
C53 H53 0.9300 . ?
C54 N6 1.414(4) . ?
C54 H54 0.9300 . ?
C55 N6 1.366(4) . ?
C55 C56 1.369(5) . ?
C56 N5 1.405(4) . ?
C57 O13 1.450(4) . ?
C57 C58 1.456(5) . ?
C57 H57A 0.9700 . ?
C57 H57B 0.9700 . ?
C58 O14 1.352(4) . ?
C58 H58A 0.9700 . ?
C58 H58B 0.9700 . ?
C59 O14 1.475(4) . ?
C59 C60 1.478(5) . ?
C59 H59A 0.9700 . ?
C59 H59B 0.9700 . ?
C60 O15 1.438(3) . ?
C60 H60A 0.9700 . ?
C60 H60B 0.9700 . ?
C61 O15 1.450(4) . ?
C61 C62 1.600(5) . ?
C61 H61A 0.9700 . ?
C61 H61B 0.9700 . ?
C62 O16 1.356(4) . ?
C62 H62A 0.9698 . ?
C62 H62B 0.9699 . ?
C63 C64 1.496(5) . ?
C63 O16 1.556(4) . ?
C63 H63A 0.9700 . ?
C63 H63B 0.9699 . ?
C64 O17 1.441(3) . ?
C64 H64A 0.9700 . ?
C64 H64B 0.9700 . ?
C65 O17 1.393(5) . ?
C65 C66 1.507(5) . ?
C65 H65A 0.9700 . ?
C65 H65B 0.9700 . ?
C66 O18 1.353(3) . ?
C66 H66A 0.9700 . ?
C66 H66B 0.9700 . ?
C67 N7 1.353(4) . ?
C67 C68 1.393(5) . ?
C67 H67 0.9300 . ?
C68 C69 1.381(5) . ?
C68 H68 0.9300 . ?
C69 C70 1.407(6) . ?
C69 H69 0.9300 . ?
C70 C78 1.378(5) . ?
C70 C71 1.445(5) . ?
C71 C75 1.379(5) . ?
C71 C72 1.405(5) . ?
C72 C73 1.398(5) . ?
C72 H72 0.9300 . ?
C73 C74 1.390(5) . ?
C73 H73 0.9300 . ?
C74 N8 1.401(4) . ?
C74 H74 0.9300 . ?
C75 N8 1.391(3) . ?
C75 C76 1.429(5) . ?
C76 C77 1.379(5) . ?
C76 H76 0.9300 . ?
C77 C78 1.392(5) . ?
C77 H77 0.9300 . ?
C78 N7 1.394(3) . ?
C79 C80 1.359(5) . ?
C79 N9 1.372(4) . ?
C79 H79 0.9300 . ?
C80 C81 1.406(5) . ?
C80 H80 0.9300 . ?
C81 C82 1.371(5) . ?
C81 H81 0.9300 . ?
C82 C90 1.377(5) . ?
C82 C83 1.454(5) . ?
C83 C84 1.383(5) . ?
C83 C87 1.397(5) . ?
C84 C85 1.379(6) . ?
C84 H84 0.9300 . ?
C85 C86 1.417(5) . ?
C85 H85 0.9300 . ?
C86 N10 1.372(5) . ?
C86 H86 0.9300 . ?
C87 N10 1.400(5) . ?
C87 C88 1.455(5) . ?
C88 C89 1.373(5) . ?
C88 H88 0.9300 . ?
C89 C90 1.420(5) . ?
C89 H89 0.9300 . ?
C90 N9 1.399(4) . ?
C91 N11 1.364(5) . ?
C91 C92 1.389(5) . ?
C91 H91 0.9300 . ?
C92 C93 1.411(5) . ?
C92 H92 0.9300 . ?
C93 C94 1.348(5) . ?
C93 H93 0.9300 . ?
C94 C102 1.378(5) . ?
C94 C95 1.429(5) . ?
C95 C99 1.382(5) . ?
C95 C96 1.463(5) . ?
C96 C97 1.376(5) . ?
C96 H96 0.9300 . ?
C97 C98 1.385(4) . ?
C97 H97 0.9300 . ?
C98 N12 1.388(4) . ?
C98 H98 0.9300 . ?
C99 N12 1.365(4) . ?
C99 C100 1.382(5) . ?
C100 C101 1.368(5) . ?
C100 H100 0.9300 . ?
C101 C102 1.393(5) . ?
C101 H101 0.9300 . ?
C102 N11 1.382(4) . ?
N13 O20 1.224(4) . ?
N13 O21 1.232(4) . ?
N13 O19 1.238(4) . ?
N14 O22 1.229(4) . ?
N14 O23 1.254(4) . ?
N14 O24 1.259(4) . ?
N15 O27 1.256(4) . ?
N15 O25 1.257(4) . ?
N15 O26 1.268(4) . ?
N16 O28 1.224(4) . ?
N16 O29 1.228(4) . ?
N16 O30 1.255(5) . ?
N17 O32 1.240(4) . ?
N17 O31 1.256(4) . ?
N17 O33 1.262(4) . ?
N18 O34 1.201(4) . ?
N18 O35 1.303(4) . ?
N18 O36 1.325(4) . ?
O37 H37F 0.8500 . ?
O37 H37E 0.8500 . ?
O38 H38F 0.8499 . ?
O38 H38D 0.8500 . ?
O39 H39D 0.8500 . ?
O39 H39F 0.8500 . ?
O40 H40C 0.8500 . ?
O40 H40E 0.8499 . ?
O41 H41E 0.8501 . ?
O41 H41F 0.8500 . ?
O42 H42F 0.8498 . ?
O42 H42C 0.8502 . ?
O43 H43D 0.8500 . ?
O43 H43C 0.8501 . ?
O44 H44F 0.8501 . ?
O44 H44D 0.8499 . ?
O45 H45A 0.8500 . ?
O45 H45C 0.8501 . ?
O46 H46A 0.8500 . ?
O46 H46B 0.8501 . ?
O47 H47F 0.8500 . ?
O47 H47E 0.8499 . ?
O48 H48A 0.8500 . ?
O48 H48B 0.8501 . ?
O49 H49D 0.8500 . ?
O49 H49A 0.8501 . ?
O50 H50B 0.8503 . ?
O50 H50C 0.8499 . ?
O51 H51D 0.8500 . ?
O51 H51B 0.8501 . ?
O52 H52A 0.8499 . ?
O52 H52B 0.8502 . ?
O53 H53D 0.8500 . ?
O53 H53C 0.8500 . ?

loop_
_geom_hbond_atom_site_label_D
_geom_hbond_atom_site_label_H
_geom_hbond_atom_site_label_A
_geom_hbond_distance_DH
_geom_hbond_distance_HA
_geom_hbond_distance_DA
_geom_hbond_angle_DHA
_geom_hbond_site_symmetry_A
O37 H37E O33 0.85 2.49 3.308(9) 162.7 2_666
O53 H53C O47 0.85 2.46 3.239(12) 153.7 2_666
O47 H47F O27 0.85 2.57 3.160(10) 127.3 2_666
O47 H47E O53 0.85 2.39 3.239(12) 172.5 2_666
O41 H41E O53 0.85 1.99 2.442(8) 112.5 2_566
O42 H42C O19 0.85 2.12 2.839(6) 142.8 1_554
O50 H50B O50 0.85 2.10 2.747(14) 132.4 2_567
O38 H38F O40 0.85 1.72 2.269(11) 120.6 .
O38 H38F O30 0.85 2.40 3.251(11) 179.5 .
O51 H51D O28 0.85 1.89 2.605(8) 140.8 .
O53 H53D O32 0.85 1.88 2.734(6) 179.8 .
